data_1517626
loop_
_publ_author_name
'Jeffrey S. Ovens'
'Kimberley N. Truong'
'Daniel B. Leznoff'

_publ_section_title
;
 Targeting [AuCl2(CN)2]- units as halophilic building blocks in
 coordination polymers
;
_journal_name_full
;
Inorganica Chimica Acta
;
_journal_page_first 127
_journal_page_last 135
_journal_volume 403
_journal_year 2013
_chemical_formula_moiety 'C17 H15 Au1 Cl3 Cu1 N5 O4'
_chemical_formula_sum 'C17 H15 Au Cl3 Cu N5 O4'
_chemical_formula_weight 720.21
_chemical_name_systematic ?
_space_group_IT_number 62
_symmetry_cell_setting orthorhombic
_symmetry_space_group_name_Hall '-P 2ac 2n'
_symmetry_space_group_name_H-M 'P n m a'
_atom_sites_solution_hydrogens geom
_atom_sites_solution_primary direct
_cell_angle_alpha 90
_cell_angle_beta 90
_cell_angle_gamma 90
_cell_formula_units_Z 4
_cell_length_a 21.7786(18)
_cell_length_b 6.9551(6)
_cell_length_c 14.5185(13)
_cell_measurement_reflns_used 3824
_cell_measurement_temperature 296(2)
_cell_measurement_theta_max 24.13
_cell_measurement_theta_min 2.34
_cell_volume 2199.2(3)
_computing_cell_refinement 'Bruker SAINT'
_computing_data_collection 'Bruker APEX2'
_computing_data_reduction 'Bruker SAINT'
_computing_structure_solution
; 
 SIR92 (Altomare et al, 1994)
 CRYSTALS (Watkin, 1988) 
;
_diffrn_ambient_temperature 296(2)
_diffrn_measured_fraction_theta_full 0.998
_diffrn_measured_fraction_theta_max 0.998
_diffrn_measurement_device_type 'Bruker APEX-II CCD'
_diffrn_measurement_method '\w scans'
_diffrn_radiation_monochromator graphite
_diffrn_radiation_type 'Mo K\a'
_diffrn_radiation_wavelength 0.71073
_diffrn_reflns_av_R_equivalents 0.059
_diffrn_reflns_limit_h_max 27
_diffrn_reflns_limit_h_min -26
_diffrn_reflns_limit_k_max 8
_diffrn_reflns_limit_k_min -6
_diffrn_reflns_limit_l_max 16
_diffrn_reflns_limit_l_min -18
_diffrn_reflns_number 13336
_diffrn_reflns_theta_full 26.299
_diffrn_reflns_theta_max 26.299
_diffrn_reflns_theta_min 1.686
_exptl_absorpt_coefficient_mu 8.030
_exptl_absorpt_correction_T_max 0.7454
_exptl_absorpt_correction_T_min 0.6553
_exptl_absorpt_correction_type multi-scan
_exptl_crystal_colour blue
_exptl_crystal_density_diffrn 2.175
_exptl_crystal_description block
_exptl_crystal_F_000 1372
_exptl_crystal_size_max 0.070
_exptl_crystal_size_mid 0.052
_exptl_crystal_size_min 0.041
_refine_diff_density_max 0.90
_refine_diff_density_min -1.06
_refine_ls_extinction_method None
_refine_ls_goodness_of_fit_ref 1.1889
_refine_ls_matrix_type full
_refine_ls_number_parameters 218
_refine_ls_number_reflns 1492
_refine_ls_number_restraints 64
_refine_ls_R_factor_all 0.0639
_refine_ls_R_factor_gt 0.0340
_refine_ls_shift/su_max 0.0089242
_refine_ls_structure_factor_coef F
_refine_ls_weighting_details
;
 Method= Modified Sheldrick 
 w=1/[\s^2^(F) + ( 0.02P)^2^ + 0.00P] 
 ,where P=(max(Fo,0) + 2Fc)/3 
;
_refine_ls_weighting_scheme calc
_refine_ls_wR_factor_all 0.0805
_refine_ls_wR_factor_gt 0.0385
_refine_ls_wR_factor_ref 0.0385
_reflns_limit_h_max 26
_reflns_limit_h_min 0
_reflns_limit_k_max 8
_reflns_limit_k_min 0
_reflns_limit_l_max 18
_reflns_limit_l_min 0
_reflns_number_gt 1492
_reflns_number_total 2416
_reflns_threshold_expression I>2.0\s(I)
_cod_data_source_file ICA-2013-403-127-135-5.cif
_cod_data_source_block Cu_terpy_ClO4_Au3Cl-5
_cod_depositor_comments
;
The following automatic conversions were performed:

'_exptl_absorpt_correction_type' value 'Multi-scan' changed to
'multi-scan' according to the built-in table from CIF Core dictionary
named 'cif_core.dic' version 2.4.1 from 2010-06-29.

Automatic conversion script
Id: cif_fix_values 2281 2013-09-26 08:29:07Z andrius 
;
_cod_original_formula_sum 'C17 H15 Au1 Cl3 Cu1 N5 O4'
_cod_database_code 1517626

loop_
_symmetry_equiv_pos_as_xyz
x,y,z
-x,-y,-z
-x+1/2,y+1/2,z+1/2
x+1/2,-y+1/2,-z+1/2
x,-y+1/2,z
-x,y+1/2,-z
-x+1/2,-y,z+1/2
x+1/2,y,-z+1/2

loop_
_atom_site_label
_atom_site_type_symbol
_atom_site_fract_x
_atom_site_fract_y
_atom_site_fract_z
_atom_site_U_iso_or_equiv
_atom_site_occupancy
_atom_site_adp_type
_atom_site_refinement_flags_posn
_atom_site_refinement_flags_adp
_atom_site_refinement_flags_occupancy
_atom_site_disorder_group
Au1 Au 0.42557(2) 0.7500 0.49029(3) 0.0465 1.0000 Uani S T . .
Cu1 Cu 0.19563(6) 0.7500 0.53113(9) 0.0408 1.0000 Uani S T . .
Cl1 Cl 0.42593(16) 0.7500 0.3339(2) 0.0756 1.0000 Uani S T . .
Cl2 Cl 0.42360(17) 0.7500 0.6474(2) 0.0838 1.0000 Uani S T . .
Cl3 Cl 0.17521(16) 1.2500 0.5652(3) 0.0636 1.0000 Uani DS TU . .
O1 O 0.2180(7) 1.2500 0.6379(10) 0.1363 0.565(13) Uani DS TU P 1
O2 O 0.1154(5) 1.2500 0.6010(11) 0.1136 0.565(13) Uani DS TU P 1
O3 O 0.1838(5) 1.0891(10) 0.5109(4) 0.1074 0.565(13) Uani D U P 1
O11 O 0.1355(8) 1.2500 0.4889(10) 0.1052 0.435(13) Uani DS TU P 2
O12 O 0.1413(8) 1.2500 0.6458(9) 0.1183 0.435(13) Uani DS TU P 2
O13 O 0.2126(3) 1.0883(10) 0.5624(8) 0.0830 0.435(13) Uani D U P 2
N1 N 0.5691(6) 0.7500 0.4947(8) 0.0789 1.0000 Uani S T . .
N2 N 0.2819(5) 0.7500 0.4969(6) 0.0544 1.0000 Uani S T . .
N3 N 0.1574(5) 0.7500 0.4033(6) 0.0441 1.0000 Uani S T . .
N4 N 0.1116(5) 0.7500 0.5651(7) 0.0438 1.0000 Uani S T . .
N5 N 0.2045(5) 0.7500 0.6698(6) 0.0435 1.0000 Uani S T . .
C1 C 0.5173(7) 0.7500 0.4917(8) 0.0530 1.0000 Uani S T . .
C2 C 0.3335(7) 0.7500 0.4911(8) 0.0523 1.0000 Uani S T . .
C3 C 0.2564(8) 0.750000(8) 0.7179(9) 0.0752 1.0000 Uani S T . .
C4 C 0.2563(7) 0.750000(8) 0.8142(10) 0.0717 1.0000 Uani S T . .
C5 C 0.2020(9) 0.750000(8) 0.8580(10) 0.0764 1.0000 Uani S T . .
C6 C 0.1470(7) 0.750000(8) 0.8102(9) 0.0655 1.0000 Uani S T . .
C7 C 0.1505(6) 0.7500 0.7146(9) 0.0469 1.0000 Uani S T . .
C8 C 0.0980(7) 0.7500 0.6549(10) 0.0539 1.0000 Uani S T . .
C9 C 0.0359(8) 0.750000(11) 0.6796(12) 0.0809 1.0000 Uani S T . .
C10 C -0.0071(8) 0.750000(11) 0.6128(14) 0.0926 1.0000 Uani S T . .
C11 C 0.0075(7) 0.750000(11) 0.5217(12) 0.0743 1.0000 Uani S T . .
C12 C 0.0688(6) 0.7500 0.4980(10) 0.0548 1.0000 Uani S T . .
C13 C 0.0955(7) 0.7500 0.4055(9) 0.0518 1.0000 Uani S T . .
C14 C 0.0626(7) 0.750000(11) 0.3253(11) 0.0748 1.0000 Uani S T . .
C15 C 0.0930(9) 0.750000(8) 0.2405(10) 0.0800 1.0000 Uani S T . .
C16 C 0.1553(9) 0.750000(8) 0.2393(9) 0.0794 1.0000 Uani S T . .
C17 C 0.1867(6) 0.750000(8) 0.3245(9) 0.0611 1.0000 Uani S T . .
H31 H 0.2943 0.7500 0.6856 0.163(19) 1.0000 Uiso RS . . .
H41 H 0.2936 0.7500 0.8479 0.167(19) 1.0000 Uiso RS . . .
H51 H 0.2014 0.7500 0.9234 0.178(19) 1.0000 Uiso RS . . .
H61 H 0.1085 0.7500 0.8411 0.170(19) 1.0000 Uiso RS . . .
H91 H 0.0252 0.7500 0.7430 0.165(19) 1.0000 Uiso R . . .
H101 H -0.0491 0.7500 0.6304 0.192(19) 1.0000 Uiso R . . .
H111 H -0.0231 0.7500 0.4750 0.170(19) 1.0000 Uiso R . . .
H141 H 0.0190 0.7500 0.3284 0.170(19) 1.0000 Uiso R . . .
H151 H 0.0702 0.7500 0.1848 0.184(19) 1.0000 Uiso RS . . .
H161 H 0.1767 0.7500 0.1823 0.175(19) 1.0000 Uiso RS . . .
H171 H 0.2303 0.7500 0.3250 0.152(19) 1.0000 Uiso RS . . .

loop_
_atom_site_aniso_label
_atom_site_aniso_U_11
_atom_site_aniso_U_22
_atom_site_aniso_U_33
_atom_site_aniso_U_23
_atom_site_aniso_U_13
_atom_site_aniso_U_12
Au1 0.0389(3) 0.0619(3) 0.0388(3) 0.0000 -0.0024(2) 0.0000
Cu1 0.0406(9) 0.0468(9) 0.0348(8) 0.0000 0.0031(6) 0.0000
Cl1 0.058(2) 0.128(3) 0.0403(17) 0.0000 -0.0001(17) 0.0000
Cl2 0.067(3) 0.143(4) 0.0410(19) 0.0000 -0.0049(18) 0.0000
Cl3 0.066(3) 0.049(2) 0.076(2) 0.0000 0.0093(19) 0.0000
O1 0.116(15) 0.158(16) 0.135(14) 0.0000 -0.041(11) 0.0000
O2 0.072(10) 0.194(16) 0.075(12) 0.0000 0.005(10) 0.0000
O3 0.211(15) 0.037(7) 0.074(9) -0.006(6) 0.039(9) -0.007(9)
O11 0.075(14) 0.140(17) 0.101(14) 0.0000 -0.002(10) 0.0000
O12 0.122(17) 0.160(17) 0.074(13) 0.0000 0.025(12) 0.0000
O13 0.071(10) 0.029(8) 0.149(14) 0.006(9) -0.029(10) -0.005(6)
N1 0.047(8) 0.129(13) 0.061(8) 0.0000 -0.010(8) 0.0000
N2 0.048(7) 0.067(8) 0.048(6) 0.0000 -0.005(6) 0.0000
N3 0.051(7) 0.047(6) 0.034(6) 0.0000 -0.003(5) 0.0000
N4 0.036(7) 0.039(6) 0.056(7) 0.0000 -0.009(5) 0.0000
N5 0.048(7) 0.044(6) 0.038(6) 0.0000 -0.003(5) 0.0000
C1 0.061(10) 0.066(9) 0.032(7) 0.0000 -0.010(7) 0.0000
C2 0.044(8) 0.074(9) 0.040(7) 0.0000 0.006(7) 0.0000
C3 0.103(14) 0.091(11) 0.031(7) 0.0000 0.003(8) 0.0000
C4 0.070(12) 0.079(11) 0.066(10) 0.0000 -0.013(8) 0.0000
C5 0.110(15) 0.069(10) 0.050(9) 0.0000 -0.001(10) 0.0000
C6 0.078(12) 0.071(10) 0.047(8) 0.0000 0.023(8) 0.0000
C7 0.055(9) 0.041(7) 0.045(7) 0.0000 0.008(7) 0.0000
C8 0.053(9) 0.045(8) 0.064(10) 0.0000 0.021(7) 0.0000
C9 0.095(15) 0.074(11) 0.074(12) 0.0000 0.033(11) 0.0000
C10 0.064(13) 0.108(14) 0.106(16) 0.0000 0.028(11) 0.0000
C11 0.050(10) 0.063(10) 0.110(14) 0.0000 -0.018(9) 0.0000
C12 0.043(8) 0.044(7) 0.077(10) 0.0000 0.003(8) 0.0000
C13 0.062(10) 0.042(8) 0.052(8) 0.0000 -0.016(7) 0.0000
C14 0.069(12) 0.073(10) 0.083(12) 0.0000 -0.027(9) 0.0000
C15 0.103(14) 0.091(12) 0.046(9) 0.0000 -0.019(9) 0.0000
C16 0.111(15) 0.084(11) 0.043(9) 0.0000 -0.011(9) 0.0000
C17 0.071(11) 0.069(10) 0.043(8) 0.0000 -0.003(7) 0.0000

loop_
_atom_type_symbol
_atom_type_scat_dispersion_real
_atom_type_scat_dispersion_imag
_atom_type_scat_Cromer_Mann_a1
_atom_type_scat_Cromer_Mann_b1
_atom_type_scat_Cromer_Mann_a2
_atom_type_scat_Cromer_Mann_b2
_atom_type_scat_Cromer_Mann_a3
_atom_type_scat_Cromer_Mann_b3
_atom_type_scat_Cromer_Mann_a4
_atom_type_scat_Cromer_Mann_b4
_atom_type_scat_Cromer_Mann_c
_atom_type_scat_source
C 0.0033 0.0016 2.3100 20.8439 1.0200 10.2075 1.5886 0.5687 0.8650 51.6512 0.2156 'International Tables Vol C 4.2.6.8 and 6.1.1.4'
H 0.0000 0.0000 0.4930 10.5109 0.3229 26.1257 0.1402 3.1424 0.0408 57.7998 0.0030 'International Tables Vol C 4.2.6.8 and 6.1.1.4'
N 0.0061 0.0033 12.2126 0.0057 3.1322 9.8933 2.0125 28.9975 1.1663 0.5826 -11.5290 'International Tables Vol C 4.2.6.8 and 6.1.1.4'
Cl 0.1484 0.1585 11.4604 0.0104 7.1964 1.1662 6.2556 18.5194 1.6455 47.7784 -9.5574 'International Tables Vol C 4.2.6.8 and 6.1.1.4'
Cu 0.3201 1.2651 13.3380 3.5828 7.1676 0.2470 5.6158 11.3966 1.6735 64.8126 1.1910 'International Tables Vol C 4.2.6.8 and 6.1.1.4'
Au -2.0133 8.8022 16.8819 0.4611 18.5913 8.6216 25.5582 1.4826 5.8600 36.3956 12.0658 'International Tables Vol C 4.2.6.8 and 6.1.1.4'
O 0.0106 0.0060 3.0485 13.2771 2.2868 5.7011 1.5463 0.3239 0.8670 32.9089 0.2508 'International Tables Vol C 4.2.6.8 and 6.1.1.4'

loop_
_geom_angle_atom_site_label_1
_geom_angle_site_symmetry_1
_geom_angle_atom_site_label_2
_geom_angle_atom_site_label_3
_geom_angle
_geom_angle_publ_flag
Cl1 . Au1 Cl2 179.12(13) yes
Cl1 . Au1 C1 90.4(3) yes
Cl2 . Au1 C1 90.5(3) yes
Cl1 . Au1 C2 90.5(3) yes
Cl2 . Au1 C2 88.6(3) yes
C1 . Au1 C2 179.1(4) yes
O3 5_565 Cu1 O3 161.2(5) yes
O3 5_565 Cu1 N2 94.1(2) yes
O3 . Cu1 N2 94.1(2) yes
O3 5_565 Cu1 N3 81.0(2) yes
O3 . Cu1 N3 81.0(2) yes
N2 . Cu1 N3 99.4(4) yes
O3 5_565 Cu1 N4 85.9(2) yes
O3 . Cu1 N4 85.9(2) yes
N2 . Cu1 N4 179.7(4) yes
N3 . Cu1 N4 80.9(4) yes
O3 5_565 Cu1 N5 97.61(18) yes
O3 . Cu1 N5 97.61(18) yes
N2 . Cu1 N5 99.4(4) yes
N3 . Cu1 N5 161.3(4) yes
N4 . Cu1 N5 80.4(4) yes
O3 5_565 Cu1 C7 94.48(16) yes
O3 . Cu1 C7 94.48(16) yes
N2 . Cu1 C7 125.1(4) yes
N3 . Cu1 C7 135.6(4) yes
N4 . Cu1 C7 54.7(4) yes
O3 5_565 Cu1 C8 89.85(19) yes
O3 . Cu1 C8 89.85(19) yes
N2 . Cu1 C8 154.6(4) yes
N3 . Cu1 C8 106.0(4) yes
N4 . Cu1 C8 25.1(4) yes
O3 5_565 Cu1 C12 82.7(2) yes
O3 . Cu1 C12 82.7(2) yes
N2 . Cu1 C12 155.3(4) yes
N3 . Cu1 C12 55.9(4) yes
N4 . Cu1 C12 25.0(4) yes
O3 5_565 Cu1 C13 80.7(2) yes
O3 . Cu1 C13 80.7(2) yes
N2 . Cu1 C13 125.3(4) yes
N3 . Cu1 C13 25.9(4) yes
N4 . Cu1 C13 55.0(4) yes
N5 . Cu1 C7 25.7(4) yes
N5 . Cu1 C8 55.3(4) yes
C7 . Cu1 C8 29.5(4) yes
N5 . Cu1 C12 105.3(4) yes
C7 . Cu1 C12 79.6(4) yes
C8 . Cu1 C12 50.1(4) yes
N5 . Cu1 C13 135.4(4) yes
C7 . Cu1 C13 109.6(4) yes
C8 . Cu1 C13 80.1(4) yes
C12 . Cu1 C13 30.0(4) yes
O3 5_575 Cl3 O1 109.73(2) yes
O3 5_575 Cl3 O2 109.74(2) yes
O1 . Cl3 O2 109.73(2) yes
O3 5_575 Cl3 O3 108.14(7) yes
O1 . Cl3 O3 109.73(2) yes
O2 . Cl3 O3 109.74(2) yes
Cu1 . O3 Cl3 138.0(2) yes
Cu1 . O13 Cl3 134.6(2) yes
Cu1 . N2 C2 169.5(10) yes
Cu1 . N3 C13 112.8(8) yes
Cu1 . N3 C17 126.7(10) yes
C13 . N3 C17 120.6(11) yes
Cu1 . N4 C8 117.9(9) yes
Cu1 . N4 C12 118.7(9) yes
C8 . N4 C12 123.4(12) yes
Cu1 . N5 C3 127.2(9) yes
Cu1 . N5 C7 113.5(8) yes
C3 . N5 C7 119.3(11) yes
Au1 . C1 N1 178.4(12) yes
Au1 . C2 N2 176.1(11) yes
N5 . C3 C4 121.6(14) yes
N5 . C3 H31 118.7 no
C4 . C3 H31 119.7 no
C3 . C4 C5 118.4(14) yes
C3 . C4 H41 121.0 no
C5 . C4 H41 120.6 no
C4 . C5 C6 121.6(14) yes
C4 . C5 H51 119.2 no
C6 . C5 H51 119.2 no
C5 . C6 C7 116.9(13) yes
C5 . C6 H61 121.8 no
C7 . C6 H61 121.3 no
C6 . C7 N5 122.1(13) yes
C6 . C7 Cu1 162.9(11) yes
N5 . C7 Cu1 40.8(6) yes
C6 . C7 C8 124.0(13) yes
N5 . C7 C8 113.9(11) yes
Cu1 . C7 C8 73.1(7) yes
C7 . C8 N4 114.3(12) yes
C7 . C8 Cu1 77.4(8) yes
N4 . C8 Cu1 37.0(6) yes
C7 . C8 C9 128.0(14) yes
N4 . C8 C9 117.7(13) yes
Cu1 . C8 C9 154.6(11) yes
C8 . C9 C10 119.1(15) yes
C8 . C9 H91 119.1 no
C10 . C9 H91 121.8 no
C9 . C10 C11 122.5(16) yes
C9 . C10 H101 118.3 no
C11 . C10 H101 119.2 no
C10 . C11 C12 117.9(15) yes
C10 . C11 H111 122.0 no
C12 . C11 H111 120.1 no
C11 . C12 N4 119.3(14) yes
C11 . C12 Cu1 155.7(11) yes
N4 . C12 Cu1 36.3(6) yes
C11 . C12 C13 127.9(14) yes
N4 . C12 C13 112.8(12) yes
Cu1 . C12 C13 76.5(8) yes
C12 . C13 N3 114.8(11) yes
C12 . C13 Cu1 73.5(7) yes
N3 . C13 Cu1 41.3(5) yes
C12 . C13 C14 125.0(15) yes
N3 . C13 C14 120.2(14) yes
Cu1 . C13 C14 161.5(13) yes
C13 . C14 C15 120.1(16) yes
C13 . C14 H141 118.8 no
C15 . C14 H141 121.1 no
C14 . C15 C16 119.0(15) yes
C14 . C15 H151 120.1 no
C16 . C15 H151 120.9 no
C15 . C16 C17 118.2(14) yes
C15 . C16 H161 120.1 no
C17 . C16 H161 121.7 no
C16 . C17 N3 121.9(14) yes
C16 . C17 H171 119.3 no
N3 . C17 H171 118.7 no

loop_
_geom_bond_atom_site_label_1
_geom_bond_atom_site_label_2
_geom_bond_site_symmetry_2
_geom_bond_distance
_geom_bond_publ_flag
Au1 Cl1 . 2.271(3) yes
Au1 Cl2 . 2.282(3) yes
Au1 C1 . 1.997(15) yes
Au1 C2 . 2.004(14) yes
Cu1 O3 5_565 2.390(6) yes
Cu1 O3 . 2.390(6) yes
Cu1 N2 . 1.944(12) yes
Cu1 N3 . 2.035(9) yes
Cu1 N4 . 1.895(10) yes
Cu1 N5 . 2.022(9) yes
Cu1 C7 . 2.839(12) yes
Cu1 C8 . 2.784(14) yes
Cu1 C12 . 2.804(13) yes
Cu1 C13 . 2.842(13) yes
Cl3 O3 5_575 1.382(8) yes
Cl3 O1 . 1.407(10) yes
Cl3 O2 . 1.401(9) yes
Cl3 O3 . 1.382(8) yes
N1 C1 . 1.129(16) yes
N2 C2 . 1.127(17) yes
N3 C13 . 1.348(15) yes
N3 C17 . 1.309(14) yes
N4 C8 . 1.338(16) yes
N4 C12 . 1.348(15) yes
N5 C3 . 1.329(16) yes
N5 C7 . 1.344(14) yes
C3 C4 . 1.398(18) yes
C3 H31 . 0.950 no
C4 C5 . 1.341(19) yes
C4 H41 . 0.950 no
C5 C6 . 1.39(2) yes
C5 H51 . 0.950 no
C6 C7 . 1.390(17) yes
C6 H61 . 0.950 no
C7 C8 . 1.434(18) yes
C8 C9 . 1.398(19) yes
C9 C10 . 1.35(2) yes
C9 H91 . 0.950 no
C10 C11 . 1.360(19) yes
C10 H101 . 0.950 no
C11 C12 . 1.378(19) yes
C11 H111 . 0.950 no
C12 C13 . 1.463(17) yes
C13 C14 . 1.368(18) yes
C14 C15 . 1.40(2) yes
C14 H141 . 0.950 no
C15 C16 . 1.356(19) yes
C15 H151 . 0.950 no
C16 C17 . 1.413(17) yes
C16 H161 . 0.950 no
C17 H171 . 0.950 no
